data_9012127
loop_
_publ_author_name
'Gatehouse, B. M.'
'Negas, T.'
'Roth, R. S.'

_publ_section_title
;
 The crystal structure of M-LiTa3O8 and its relationship to the mineral
 wodginite
;
_journal_name_full 'Journal of Solid State Chemistry'
_journal_page_first 1
_journal_page_last 7
_journal_paper_doi 10.1016/0022-4596(76)90072-4
_journal_volume 18
_journal_year 1976
_chemical_compound_source Synthetic
_chemical_formula_sum 'Li O8 Ta3'
_chemical_name_mineral Lithiowodginite
_space_group_IT_number 15
_symmetry_space_group_name_Hall '-C 2yc'
_symmetry_space_group_name_H-M 'C 1 2/c 1'
_cell_angle_alpha 90.
_cell_angle_beta 91.05
_cell_angle_gamma 90
_cell_length_a 9.413
_cell_length_b 11.522
_cell_length_c 5.050
_cell_formula_units_Z 4
_cell_volume 547.614
_database_code_amcsd 0013334
_exptl_crystal_density_diffrn 8.221
_cod_original_sg_symbol_H-M 'C 2/c'
_cod_original_formula_sum 'Li Ta3 O8'
_cod_database_code 9012127

loop_
_space_group_symop_operation_xyz
x,y,z
1/2+x,1/2+y,z
x,-y,1/2+z
1/2+x,1/2-y,1/2+z
-x,y,1/2-z
1/2-x,1/2+y,1/2-z
-x,-y,-z
1/2-x,1/2-y,-z

loop_
_atom_site_aniso_label
_atom_site_aniso_U_11
_atom_site_aniso_U_22
_atom_site_aniso_U_33
_atom_site_aniso_U_12
_atom_site_aniso_U_13
_atom_site_aniso_U_23
Ta1 0.00230 0.00380 0.00360 0.00080 -0.00070 -0.00020
Ta2 0.00180 0.00290 0.00450 0.00000 0.00010 0.00000

loop_
_atom_site_label
_atom_site_fract_x
_atom_site_fract_y
_atom_site_fract_z
_atom_site_U_iso_or_equiv
Li 0.00000 0.80340 0.25000 ?
Ta1 0.24150 0.08640 0.24660 ?
Ta2 0.00000 0.32990 0.25000 ?
O1 0.35410 0.45160 0.44130 0.00785
O2 0.38460 0.17880 0.42700 0.00773
O3 0.13320 0.43750 0.07920 0.00608
O4 0.11850 0.19670 0.10690 0.00811

loop_
_cod_related_entry_id
_cod_related_entry_database
_cod_related_entry_code
1 AMCSD 0013334
